data_7022599
loop_
_publ_author_name
'Benelli, Cristiano'
'Borgogelli, Elisa'
'Formica, Mauro'
'Fusi, Vieri'
'Giorgi, Luca'
'Macedi, Eleonora'
'Micheloni, Mauro'
'Paoli, Paola'
'Rossi, Patrizia'

_publ_section_title
;
 Di-maltol-polyamine ligands to form heterotrinuclear metal complexes:
 solid state, aqueous solution and magnetic characterization.
;
_journal_issue 16
_journal_name_full 'Dalton transactions (Cambridge, England : 2003)'
_journal_page_first 5848
_journal_page_last 5859
_journal_paper_doi 10.1039/c3dt32130d
_journal_volume 42
_journal_year 2013
_chemical_formula_sum 'C32 H48 Cl3 Cu2 Gd N4 O30'
_chemical_formula_weight 1359.42
_chemical_name_systematic
;
?
;
_space_group_IT_number 14
_symmetry_cell_setting monoclinic
_symmetry_space_group_name_Hall '-P 2ybc'
_symmetry_space_group_name_H-M 'P 1 21/c 1'
_atom_sites_solution_hydrogens geom
_atom_sites_solution_primary direct
_atom_sites_solution_secondary difmap
_audit_creation_method SHELXL-97
_cell_angle_alpha 90.00
_cell_angle_beta 108.983(4)
_cell_angle_gamma 90.00
_cell_formula_units_Z 4
_cell_length_a 13.6924(4)
_cell_length_b 23.6542(8)
_cell_length_c 16.2397(6)
_cell_measurement_reflns_used 7172
_cell_measurement_temperature 298
_cell_measurement_theta_max 29.2950
_cell_measurement_theta_min 4.2579
_cell_volume 4973.7(3)
_computing_cell_refinement
;
CrysAlis RED, Oxford Diffraction Ltd.,
Version 1.171.29.2 (release 20-01-2006 CrysAlis171 .NET)
(compiled Jan 20 2006,12:36:28)
;
_computing_data_collection
;
CrysAlis CCD, Oxford Diffraction Ltd.,
Version 1.171.29.2 (release 20-01-2006 CrysAlis171 .NET)
(compiled Jan 20 2006,12:36:28)
;
_computing_data_reduction
;
CrysAlis RED, Oxford Diffraction Ltd.,
Version 1.171.29.2 (release 20-01-2006 CrysAlis171 .NET)
(compiled Jan 20 2006,12:36:28)
;
_computing_molecular_graphics 'ORTEP-3 (Farruggia, 1997)'
_computing_publication_material 'PARST97 (Nardelli, 1995)'
_computing_structure_refinement 'SHELXL-97 (Sheldrick, 1997)'
_computing_structure_solution 'SIR2004 (Altomare, 1999)'
_diffrn_ambient_temperature 298
_diffrn_detector_area_resol_mean 16.4547
_diffrn_measured_fraction_theta_full 0.994
_diffrn_measured_fraction_theta_max 0.825
_diffrn_measurement_device_type 'Xcalibur, Sapphire3'
_diffrn_measurement_method '\w scans'
_diffrn_radiation_monochromator graphite
_diffrn_radiation_source 'Enhance (Mo) X-ray Source'
_diffrn_radiation_type MoK\a
_diffrn_radiation_wavelength 0.71073
_diffrn_reflns_av_R_equivalents 0.0505
_diffrn_reflns_av_sigmaI/netI 0.1121
_diffrn_reflns_limit_h_max 18
_diffrn_reflns_limit_h_min -18
_diffrn_reflns_limit_k_max 31
_diffrn_reflns_limit_k_min -18
_diffrn_reflns_limit_l_max 21
_diffrn_reflns_limit_l_min -20
_diffrn_reflns_number 23075
_diffrn_reflns_theta_full 25.00
_diffrn_reflns_theta_max 29.35
_diffrn_reflns_theta_min 4.27
_exptl_absorpt_coefficient_mu 2.424
_exptl_absorpt_correction_T_max 1.00000
_exptl_absorpt_correction_T_min 0.57013
_exptl_absorpt_correction_type multi-scan
_exptl_absorpt_process_details
;
CrysAlisPro, Oxford Diffraction Ltd.,
Version 1.171.33.41 (release 06-05-2009 CrysAlis171 .NET)
(compiled May 6 2009,17:20:42)
Empirical absorption correction using spherical harmonics,
implemented in SCALE3 ABSPACK scaling algorithm.
;
_exptl_crystal_colour 'pale green'
_exptl_crystal_density_diffrn 1.815
_exptl_crystal_density_method 'not measured'
_exptl_crystal_description parallelepipedal
_exptl_crystal_F_000 2724
_exptl_crystal_size_max 0.60
_exptl_crystal_size_mid 0.54
_exptl_crystal_size_min 0.48
_refine_diff_density_max 1.406
_refine_diff_density_min -1.954
_refine_diff_density_rms 0.143
_refine_ls_extinction_method none
_refine_ls_goodness_of_fit_ref 0.958
_refine_ls_hydrogen_treatment mixed
_refine_ls_matrix_type full
_refine_ls_number_parameters 640
_refine_ls_number_reflns 11286
_refine_ls_number_restraints 22
_refine_ls_restrained_S_all 0.958
_refine_ls_R_factor_all 0.1141
_refine_ls_R_factor_gt 0.0606
_refine_ls_shift/su_max 0.000
_refine_ls_shift/su_mean 0.000
_refine_ls_structure_factor_coef Fsqd
_refine_ls_weighting_details 'calc w=1/[\s^2^(Fo^2^)+(0.0831P)^2^+0.0000P] where P=(Fo^2^+2Fc^2^)/3'
_refine_ls_weighting_scheme calc
_refine_ls_wR_factor_gt 0.1562
_refine_ls_wR_factor_ref 0.1683
_reflns_number_gt 5949
_reflns_number_total 11286
_reflns_threshold_expression >2sigma(I)
_cod_data_source_file c3dt32130d.txt
_cod_data_source_block 1
_cod_original_sg_symbol_H-M P21/c
_cod_database_code 7022599

loop_
_symmetry_equiv_pos_as_xyz
'x, y, z'
'-x, y+1/2, -z+1/2'
'-x, -y, -z'
'x, -y-1/2, z-1/2'

loop_
_atom_site_label
_atom_site_type_symbol
_atom_site_fract_x
_atom_site_fract_y
_atom_site_fract_z
_atom_site_U_iso_or_equiv
_atom_site_adp_type
_atom_site_occupancy
_atom_site_symmetry_multiplicity
_atom_site_calc_flag
_atom_site_refinement_flags
_atom_site_disorder_assembly
_atom_site_disorder_group
Gd1 Gd 0.04876(2) 0.121777(16) 0.83271(2) 0.03877(13) Uani 1 1 d . A .
O2W O 0.0050(4) 0.1288(3) 0.9637(4) 0.0610(16) Uani 1 1 d D A .
H2WA H -0.044(5) 0.150(3) 0.958(5) 0.073 Uiso 1 1 d D . .
H2WB H 0.011(6) 0.108(3) 1.007(4) 0.073 Uiso 1 1 d D . .
Cu1A Cu 0.30844(6) 0.16695(4) 0.91259(6) 0.0462(3) Uani 1 1 d . . .
O1WA O 0.3513(5) 0.0984(3) 0.8282(4) 0.0736(19) Uani 1 1 d D A .
H1WB H 0.292(2) 0.091(5) 0.800(5) 0.088 Uiso 1 1 d D . .
H1WA H 0.390(5) 0.093(4) 0.800(5) 0.088 Uiso 1 1 d D . .
O1A O 0.2176(3) 0.1137(2) 0.9437(4) 0.0480(13) Uani 1 1 d . A .
O2A O 0.0877(4) 0.0295(2) 0.9176(4) 0.0540(14) Uani 1 1 d . A .
O3A O 0.3869(5) 0.0016(3) 1.0556(5) 0.082(2) Uani 1 1 d . A .
O4A O 0.1774(3) 0.1901(2) 0.8361(3) 0.0479(13) Uani 1 1 d . A .
O5A O 0.0266(4) 0.1693(3) 0.6897(3) 0.0522(14) Uani 1 1 d . A .
O6A O 0.2287(4) 0.2971(3) 0.6989(4) 0.0667(17) Uani 1 1 d . . .
N1A N 0.4217(4) 0.1519(3) 1.0247(4) 0.0518(18) Uani 1 1 d . A .
N2A N 0.3921(5) 0.2307(3) 0.8861(4) 0.0525(18) Uani 1 1 d . A .
C1A C 0.3155(9) -0.0405(5) 1.0423(8) 0.091(4) Uani 1 1 d . . .
H1A H 0.3381 -0.0764 1.0630 0.109 Uiso 1 1 calc R . .
C2A C 0.2166(8) -0.0330(4) 1.0019(7) 0.077(3) Uani 1 1 d . A .
H2A H 0.1707 -0.0627 0.9983 0.092 Uiso 1 1 calc R . .
C3A C 0.1794(7) 0.0196(4) 0.9639(6) 0.054(2) Uani 1 1 d . . .
C4A C 0.2571(6) 0.0651(4) 0.9803(5) 0.054(2) Uani 1 1 d . A .
C5A C 0.3541(6) 0.0540(4) 1.0214(6) 0.059(2) Uani 1 1 d . . .
C6A C 0.4480(6) 0.0920(4) 1.0349(6) 0.067(3) Uani 1 1 d . A .
H6A1 H 0.4963 0.0857 1.0929 0.080 Uiso 1 1 calc R . .
H6A2 H 0.4822 0.0815 0.9934 0.080 Uiso 1 1 calc R . .
C7A C 0.5089(6) 0.1879(5) 1.0207(6) 0.072(3) Uani 1 1 d . . .
H7A1 H 0.5486 0.1679 0.9901 0.086 Uiso 1 1 calc R A .
H7A2 H 0.5542 0.1957 1.0793 0.086 Uiso 1 1 calc R . .
C8A C 0.4703(6) 0.2421(4) 0.9750(6) 0.064(3) Uani 1 1 d . A .
H8A1 H 0.5277 0.2636 0.9685 0.076 Uiso 1 1 calc R . .
H8A2 H 0.4384 0.2645 1.0095 0.076 Uiso 1 1 calc R . .
C9A C 0.3246(6) 0.2806(4) 0.8518(6) 0.067(3) Uani 1 1 d . . .
H9A1 H 0.3654 0.3110 0.8395 0.081 Uiso 1 1 calc R A .
H9A2 H 0.2954 0.2938 0.8953 0.081 Uiso 1 1 calc R . .
C10A C 0.2377(6) 0.2647(4) 0.7687(6) 0.059(2) Uani 1 1 d . A .
C11A C 0.1534(7) 0.2853(4) 0.6249(7) 0.073(3) Uani 1 1 d . . .
H11A H 0.1488 0.3069 0.5760 0.087 Uiso 1 1 calc R . .
C12A C 0.0828(6) 0.2434(4) 0.6171(6) 0.065(3) Uani 1 1 d . A .
H12A H 0.0315 0.2372 0.5640 0.078 Uiso 1 1 calc R . .
C13A C 0.0875(5) 0.2099(3) 0.6887(5) 0.0436(18) Uani 1 1 d . . .
C14A C 0.1699(6) 0.2221(4) 0.7655(6) 0.049(2) Uani 1 1 d . A .
C15A C 0.3886(7) 0.1702(5) 1.0995(6) 0.074(3) Uani 1 1 d . . .
H15A H 0.3704 0.2096 1.0933 0.110 Uiso 1 1 calc R A .
H15B H 0.4442 0.1645 1.1529 0.110 Uiso 1 1 calc R . .
H15C H 0.3299 0.1484 1.1003 0.110 Uiso 1 1 calc R . .
C16A C 0.4485(6) 0.2161(4) 0.8252(6) 0.067(3) Uani 1 1 d . . .
H16A H 0.4915 0.1837 0.8467 0.101 Uiso 1 1 calc R A .
H16B H 0.4908 0.2474 0.8203 0.101 Uiso 1 1 calc R . .
H16C H 0.3999 0.2076 0.7689 0.101 Uiso 1 1 calc R . .
Cu1B Cu -0.18881(6) 0.07536(4) 0.68481(6) 0.0457(3) Uani 1 1 d . . .
O1WB O -0.1518(5) 0.1281(3) 0.5732(5) 0.076(2) Uani 1 1 d D A .
H1WC H -0.0878(18) 0.126(3) 0.589(7) 0.091 Uiso 1 1 d D . .
H1WD H -0.168(6) 0.1606(18) 0.556(7) 0.091 Uiso 1 1 d D . .
O1B O -0.1338(10) 0.1330(6) 0.7687(9) 0.034(4) Uiso 0.50 1 d P A 1
O2B O -0.0255(10) 0.2205(6) 0.8348(9) 0.035(4) Uiso 0.50 1 d P A 1
O3B O -0.3284(8) 0.2417(5) 0.7167(8) 0.051(3) Uiso 0.50 1 d P A 1
O4B O -0.0465(11) 0.0557(6) 0.7226(10) 0.039(4) Uiso 0.50 1 d P A 1
O5B O 0.1512(14) 0.0639(8) 0.7593(12) 0.060(6) Uiso 0.50 1 d P A 1
O6B O -0.0175(8) -0.0467(5) 0.5707(8) 0.047(3) Uiso 0.50 1 d P A 1
N1B N -0.3334(15) 0.0921(9) 0.6703(14) 0.056(7) Uiso 0.50 1 d P A 1
N2B N -0.2413(12) 0.0004(7) 0.6310(11) 0.046(5) Uiso 0.50 1 d P A 1
C1B C -0.2715(14) 0.2856(8) 0.7626(12) 0.045(5) Uiso 0.50 1 d P A 1
H1B H -0.2996 0.3217 0.7584 0.054 Uiso 0.50 1 calc PR A 1
C2B C -0.188(2) 0.2770(12) 0.8066(17) 0.056(8) Uiso 0.50 1 d P A 1
H2B H -0.1563 0.3051 0.8465 0.067 Uiso 0.50 1 calc PR A 1
C3B C -0.127(2) 0.2271(12) 0.8060(17) 0.032(7) Uiso 0.50 1 d P A 1
C4B C -0.181(2) 0.1880(12) 0.7726(19) 0.061(10) Uiso 0.50 1 d P A 1
C5B C -0.2845(12) 0.1935(8) 0.7161(12) 0.044(4) Uiso 0.50 1 d P A 1
C6B C -0.3590(13) 0.1499(7) 0.6506(11) 0.059(4) Uiso 0.50 1 d PD A 1
H6B1 H -0.4290 0.1562 0.6505 0.071 Uiso 0.50 1 calc PR A 1
H6B2 H -0.3577 0.1576 0.5923 0.071 Uiso 0.50 1 calc PR A 1
C7B C -0.3894(13) 0.0557(8) 0.5995(10) 0.056(5) Uiso 0.50 1 d PD A 1
H7B1 H -0.4591 0.0514 0.6015 0.067 Uiso 0.50 1 calc PR A 1
H7B2 H -0.3947 0.0747 0.5453 0.067 Uiso 0.50 1 calc PR A 1
C8B C -0.3507(17) 0.0046(10) 0.5973(16) 0.054(7) Uiso 0.50 1 d P A 1
H8B1 H -0.3731 -0.0083 0.5373 0.065 Uiso 0.50 1 calc PR A 1
H8B2 H -0.3797 -0.0210 0.6298 0.065 Uiso 0.50 1 calc PR A 1
C9B C -0.1776(10) -0.0150(7) 0.5724(10) 0.041(3) Uiso 0.50 1 d P A 1
H9B1 H -0.1955 -0.0532 0.5513 0.049 Uiso 0.50 1 calc PR A 1
H9B2 H -0.1981 0.0099 0.5222 0.049 Uiso 0.50 1 calc PR A 1
C10B C -0.0659(12) -0.0118(8) 0.6117(12) 0.046(4) Uiso 0.50 1 d P A 1
C11B C 0.0808(15) -0.0492(9) 0.5952(14) 0.056(6) Uiso 0.50 1 d P A 1
H11B H 0.1114 -0.0758 0.5691 0.067 Uiso 0.50 1 calc PR A 1
C12B C 0.1454(17) -0.0138(10) 0.6597(15) 0.048(6) Uiso 0.50 1 d P A 1
H12B H 0.2163 -0.0115 0.6702 0.058 Uiso 0.50 1 calc PR A 1
C13B C 0.097(2) 0.0170(12) 0.7059(18) 0.057(10) Uiso 0.50 1 d P A 1
C14B C -0.0102(15) 0.0208(9) 0.6805(14) 0.042(6) Uiso 0.50 1 d P A 1
C15B C -0.3494(14) 0.0761(8) 0.7549(9) 0.076(6) Uiso 0.50 1 d PD A 1
H15D H -0.3317 0.0370 0.7674 0.114 Uiso 0.50 1 calc PR A 1
H15E H -0.4205 0.0818 0.7500 0.114 Uiso 0.50 1 calc PR A 1
H15F H -0.3062 0.0992 0.8010 0.114 Uiso 0.50 1 calc PR A 1
C16B C -0.2230(12) -0.0437(7) 0.6950(11) 0.055(4) Uiso 0.50 1 d P A 1
H16D H -0.1500 -0.0491 0.7216 0.082 Uiso 0.50 1 calc PR A 1
H16E H -0.2540 -0.0782 0.6675 0.082 Uiso 0.50 1 calc PR A 1
H16F H -0.2529 -0.0333 0.7388 0.082 Uiso 0.50 1 calc PR A 1
N1C N -0.3398(13) 0.1009(8) 0.6511(13) 0.041(5) Uiso 0.50 1 d P A 2
N2C N -0.2270(12) 0.0049(7) 0.6089(12) 0.048(5) Uiso 0.50 1 d P A 2
O1C O -0.1411(11) 0.1265(7) 0.7839(10) 0.045(5) Uiso 0.50 1 d P A 2
O2C O -0.0226(11) 0.2187(7) 0.8558(10) 0.044(5) Uiso 0.50 1 d P A 2
O3C O -0.3400(9) 0.2310(6) 0.7489(9) 0.058(3) Uiso 0.50 1 d P A 2
O4C O -0.0467(10) 0.0494(6) 0.7411(9) 0.035(4) Uiso 0.50 1 d P A 2
O5C O 0.1536(11) 0.0545(7) 0.7744(10) 0.033(4) Uiso 0.50 1 d P A 2
O6C O -0.0013(9) -0.0637(6) 0.6111(9) 0.065(4) Uiso 0.50 1 d P A 2
C1C C -0.2882(17) 0.2759(10) 0.7829(15) 0.067(7) Uiso 0.50 1 d P A 2
H1C H -0.3252 0.3071 0.7915 0.080 Uiso 0.50 1 calc PR A 2
C2C C -0.1638(19) 0.2816(12) 0.8113(15) 0.050(8) Uiso 0.50 1 d P A 2
H2C H -0.1290 0.3160 0.8219 0.060 Uiso 0.50 1 calc PR A 2
C3C C -0.112(2) 0.2269(16) 0.819(2) 0.055(11) Uiso 0.50 1 d P A 2
C4C C -0.1898(16) 0.1748(10) 0.7696(14) 0.032(6) Uiso 0.50 1 d P A 2
C5C C -0.2889(12) 0.1818(7) 0.7504(12) 0.044(4) Uiso 0.50 1 d P A 2
C6C C -0.3612(13) 0.1296(8) 0.7224(9) 0.059(4) Uiso 0.50 1 d PD A 2
H6C1 H -0.3498 0.1040 0.7713 0.071 Uiso 0.50 1 calc PR A 2
H6C2 H -0.4328 0.1417 0.7040 0.071 Uiso 0.50 1 calc PR A 2
C7C C -0.4024(12) 0.0470(6) 0.6327(12) 0.050(4) Uiso 0.50 1 d PD A 2
H7C1 H -0.4730 0.0544 0.5965 0.060 Uiso 0.50 1 calc PR A 2
H7C2 H -0.4031 0.0293 0.6864 0.060 Uiso 0.50 1 calc PR A 2
C8C C -0.3389(18) 0.0041(11) 0.5778(17) 0.061(8) Uiso 0.50 1 d P A 2
H8C1 H -0.3611 -0.0346 0.5805 0.073 Uiso 0.50 1 calc PR A 2
H8C2 H -0.3621 0.0151 0.5170 0.073 Uiso 0.50 1 calc PR A 2
C9C C -0.1625(15) -0.0443(10) 0.6364(16) 0.089(7) Uiso 0.50 1 d P A 2
H9C1 H -0.1838 -0.0736 0.5924 0.106 Uiso 0.50 1 calc PR A 2
H9C2 H -0.1688 -0.0589 0.6903 0.106 Uiso 0.50 1 calc PR A 2
C10C C -0.0514(14) -0.0273(9) 0.6499(14) 0.061(5) Uiso 0.50 1 d P A 2
C11C C 0.1042(18) -0.0558(11) 0.6280(17) 0.073(7) Uiso 0.50 1 d P A 2
H11C H 0.1367 -0.0779 0.5973 0.087 Uiso 0.50 1 calc PR A 2
C12C C 0.1607(18) -0.0193(11) 0.6840(16) 0.054(7) Uiso 0.50 1 d P A 2
H12C H 0.2323 -0.0215 0.7006 0.065 Uiso 0.50 1 calc PR A 2
C13C C 0.1136(17) 0.0244(11) 0.7203(16) 0.037(6) Uiso 0.50 1 d P A 2
C14C C 0.0043(16) 0.0128(9) 0.7032(14) 0.044(6) Uiso 0.50 1 d P A 2
C15C C -0.3727(12) 0.1365(6) 0.5718(9) 0.058(4) Uiso 0.50 1 d PD A 2
H15G H -0.3581 0.1172 0.5251 0.087 Uiso 0.50 1 calc PR A 2
H15H H -0.3360 0.1717 0.5832 0.087 Uiso 0.50 1 calc PR A 2
H15I H -0.4456 0.1436 0.5556 0.087 Uiso 0.50 1 calc PR A 2
C16C C -0.2223(17) 0.0147(10) 0.5165(16) 0.092(7) Uiso 0.50 1 d P A 2
H16G H -0.2636 0.0470 0.4910 0.138 Uiso 0.50 1 calc PR A 2
H16H H -0.2484 -0.0181 0.4813 0.138 Uiso 0.50 1 calc PR A 2
H16I H -0.1520 0.0213 0.5195 0.138 Uiso 0.50 1 calc PR A 2
Cl1 Cl -0.22506(16) 0.20648(12) 1.01175(17) 0.0676(7) Uani 1 1 d . . .
O11 O -0.2667(7) 0.2583(5) 1.0161(10) 0.175(5) Uani 1 1 d . . .
O12 O -0.2940(5) 0.1758(4) 0.9410(6) 0.103(3) Uani 1 1 d . . .
O13 O -0.2236(9) 0.1764(7) 1.0854(7) 0.194(6) Uani 1 1 d . . .
O14 O -0.1308(5) 0.2079(4) 1.0013(7) 0.135(4) Uani 1 1 d . . .
Cl2 Cl 0.31350(18) 0.13829(11) 0.58554(16) 0.0633(6) Uani 1 1 d . . .
O21 O 0.3490(6) 0.1211(4) 0.5187(6) 0.110(3) Uani 1 1 d . . .
O22 O 0.3741(9) 0.1082(6) 0.6577(8) 0.180(5) Uani 1 1 d . . .
O23 O 0.2159(7) 0.1228(5) 0.5749(9) 0.171(5) Uani 1 1 d . . .
O24 O 0.3254(11) 0.1965(4) 0.5994(10) 0.194(6) Uani 1 1 d . . .
Cl3 Cl 0.4457(2) -0.08849(17) 0.6803(2) 0.1010(10) Uiso 1 1 d . . .
O31 O 0.4609(11) -0.1391(8) 0.6600(11) 0.222(6) Uiso 1 1 d . . .
O32 O 0.3980(8) -0.0947(5) 0.7454(8) 0.149(4) Uiso 1 1 d . . .
O33A O 0.5497(14) -0.0738(9) 0.7388(14) 0.134(6) Uiso 0.50 1 d P . .
O33B O 0.3251(19) -0.0936(12) 0.6179(18) 0.184(10) Uiso 0.50 1 d P . .
O34 O 0.4354(14) -0.0425(9) 0.6334(14) 0.273(8) Uiso 1 1 d . . .
O3W O 0.0499(5) 0.0642(3) 1.1059(5) 0.078(2) Uani 1 1 d D . .
H3WA H 0.101(4) 0.050(4) 1.140(5) 0.094 Uiso 1 1 d D . .
H3WB H 0.001(4) 0.062(5) 1.124(6) 0.094 Uiso 1 1 d D . .
O4W O 0.0832(7) 0.3204(4) 0.8819(7) 0.122(3) Uani 1 1 d D . .
H4WA H 0.134(6) 0.340(5) 0.902(9) 0.146 Uiso 1 1 d D . .
H4WB H 0.034(6) 0.333(6) 0.895(10) 0.146 Uiso 1 1 d D . .
O5W O -0.0084(10) 0.1344(4) 1.2191(8) 0.129(3) Uani 1 1 d D . .
H5WA H 0.036(10) 0.143(5) 1.197(11) 0.155 Uiso 1 1 d D . .
H5WB H -0.019(11) 0.1002(17) 1.211(11) 0.155 Uiso 1 1 d D . .

loop_
_atom_site_aniso_label
_atom_site_aniso_U_11
_atom_site_aniso_U_22
_atom_site_aniso_U_33
_atom_site_aniso_U_23
_atom_site_aniso_U_13
_atom_site_aniso_U_12
Gd1 0.03385(19) 0.0399(2) 0.0402(2) -0.00021(19) 0.00886(14) -0.00071(18)
O2W 0.066(4) 0.070(5) 0.052(4) 0.006(3) 0.026(3) 0.014(3)
Cu1A 0.0339(4) 0.0586(7) 0.0431(6) -0.0012(5) 0.0084(4) -0.0025(4)
O1WA 0.060(4) 0.092(5) 0.071(5) -0.029(4) 0.025(3) -0.007(4)
O1A 0.034(2) 0.051(4) 0.054(3) 0.007(3) 0.007(2) 0.000(2)
O2A 0.057(3) 0.039(3) 0.063(4) 0.008(3) 0.016(3) 0.004(3)
O3A 0.064(4) 0.092(6) 0.083(5) 0.024(4) 0.013(3) 0.029(4)
O4A 0.029(2) 0.058(4) 0.051(3) 0.009(3) 0.006(2) -0.002(2)
O5A 0.042(3) 0.066(4) 0.042(3) -0.003(3) 0.005(2) -0.006(3)
O6A 0.052(3) 0.071(4) 0.073(4) 0.032(4) 0.015(3) 0.004(3)
N1A 0.040(3) 0.071(5) 0.039(4) -0.003(4) 0.005(3) 0.010(4)
N2A 0.047(4) 0.066(5) 0.045(4) -0.009(4) 0.015(3) -0.011(4)
C1A 0.095(8) 0.066(8) 0.109(10) 0.038(7) 0.030(7) 0.006(7)
C2A 0.075(7) 0.061(7) 0.095(8) 0.017(6) 0.026(6) 0.012(6)
C3A 0.065(5) 0.045(5) 0.056(5) 0.009(4) 0.025(4) 0.007(5)
C4A 0.055(5) 0.066(6) 0.039(5) 0.015(4) 0.015(4) 0.022(5)
C5A 0.040(4) 0.073(7) 0.058(6) 0.021(5) 0.009(4) 0.016(5)
C6A 0.057(5) 0.081(7) 0.053(6) 0.008(5) 0.004(4) 0.028(5)
C7A 0.039(4) 0.125(10) 0.045(5) -0.001(6) 0.005(4) -0.006(5)
C8A 0.045(5) 0.069(7) 0.069(6) -0.003(5) 0.009(4) -0.021(5)
C9A 0.054(5) 0.067(7) 0.079(7) -0.003(6) 0.019(5) -0.024(5)
C10A 0.041(4) 0.062(6) 0.073(6) 0.025(5) 0.018(4) 0.003(4)
C11A 0.061(5) 0.078(7) 0.074(7) 0.042(6) 0.016(5) 0.009(6)
C12A 0.044(4) 0.082(7) 0.063(6) 0.018(5) 0.008(4) 0.006(5)
C13A 0.036(4) 0.043(5) 0.046(5) 0.007(4) 0.006(3) 0.008(4)
C14A 0.041(4) 0.046(5) 0.062(6) 0.019(4) 0.019(4) 0.008(4)
C15A 0.075(6) 0.102(9) 0.042(5) 0.000(5) 0.016(4) 0.011(6)
C16A 0.062(5) 0.081(7) 0.066(6) 0.007(5) 0.031(5) 0.004(5)
Cu1B 0.0416(5) 0.0436(6) 0.0450(6) -0.0050(5) 0.0047(4) -0.0036(4)
O1WB 0.061(4) 0.098(6) 0.060(4) 0.015(4) 0.007(3) -0.005(4)
Cl1 0.0507(12) 0.0858(19) 0.0697(16) -0.0104(14) 0.0242(11) 0.0073(13)
O11 0.121(7) 0.120(9) 0.287(16) -0.083(10) 0.071(8) 0.014(6)
O12 0.073(4) 0.117(7) 0.111(6) -0.030(6) 0.021(4) -0.015(5)
O13 0.174(10) 0.32(2) 0.080(7) 0.026(10) 0.033(7) -0.047(11)
O14 0.056(4) 0.182(10) 0.168(9) -0.076(8) 0.038(5) -0.010(5)
Cl2 0.0679(14) 0.0614(15) 0.0573(14) -0.0104(12) 0.0160(11) -0.0082(12)
O21 0.118(6) 0.125(8) 0.097(6) -0.031(6) 0.049(5) -0.013(5)
O22 0.173(10) 0.262(16) 0.117(9) 0.058(9) 0.064(8) 0.088(10)
O23 0.103(7) 0.221(13) 0.203(12) -0.097(10) 0.069(7) -0.055(7)
O24 0.339(16) 0.051(6) 0.275(16) -0.016(8) 0.216(14) -0.027(8)
O3W 0.085(4) 0.062(5) 0.079(5) 0.021(4) 0.014(4) -0.008(4)
O4W 0.124(7) 0.115(8) 0.109(7) -0.010(6) 0.014(6) -0.034(6)
O5W 0.188(11) 0.101(8) 0.104(7) 0.004(7) 0.054(7) 0.023(7)

loop_
_atom_type_symbol
_atom_type_description
_atom_type_scat_dispersion_real
_atom_type_scat_dispersion_imag
_atom_type_scat_source
C C 0.0033 0.0016 'International Tables Vol C Tables 4.2.6.8 and 6.1.1.4'
H H 0.0000 0.0000 'International Tables Vol C Tables 4.2.6.8 and 6.1.1.4'
N N 0.0061 0.0033 'International Tables Vol C Tables 4.2.6.8 and 6.1.1.4'
O O 0.0106 0.0060 'International Tables Vol C Tables 4.2.6.8 and 6.1.1.4'
Cl Cl 0.1484 0.1585 'International Tables Vol C Tables 4.2.6.8 and 6.1.1.4'
Cu Cu 0.3201 1.2651 'International Tables Vol C Tables 4.2.6.8 and 6.1.1.4'
Gd Gd -0.1653 3.9035 'International Tables Vol C Tables 4.2.6.8 and 6.1.1.4'

loop_
_geom_angle_atom_site_label_1
_geom_angle_atom_site_label_2
_geom_angle_atom_site_label_3
_geom_angle
O4C Gd1 O4A 139.5(4)
O4C Gd1 O1B 61.3(5)
O4A Gd1 O1B 126.6(4)
O4C Gd1 O2W 111.2(4)
O4A Gd1 O2W 109.2(2)
O1B Gd1 O2W 81.4(4)
O4C Gd1 O4B 8.0(5)
O4A Gd1 O4B 132.5(4)
O1B Gd1 O4B 60.9(5)
O2W Gd1 O4B 118.2(4)
O4C Gd1 O1A 127.4(4)
O4A Gd1 O1A 61.20(17)
O1B Gd1 O1A 159.8(4)
O2W Gd1 O1A 78.45(19)
O4B Gd1 O1A 130.7(4)
O4C Gd1 O1C 61.3(5)
O4A Gd1 O1C 132.3(4)
O1B Gd1 O1C 7.7(5)
O2W Gd1 O1C 74.9(4)
O4B Gd1 O1C 62.1(5)
O1A Gd1 O1C 153.1(4)
O4C Gd1 O5A 82.3(4)
O4A Gd1 O5A 65.31(17)
O1B Gd1 O5A 75.7(4)
O2W Gd1 O5A 143.2(2)
O4B Gd1 O5A 74.4(4)
O1A Gd1 O5A 121.38(16)
O1C Gd1 O5A 83.4(4)
O4C Gd1 O5B 65.7(5)
O4A Gd1 O5B 81.9(4)
O1B Gd1 O5B 121.3(5)
O2W Gd1 O5B 142.7(4)
O4B Gd1 O5B 63.1(5)
O1A Gd1 O5B 76.5(4)
O1C Gd1 O5B 124.4(6)
O5A Gd1 O5B 74.0(4)
O4C Gd1 O5C 64.7(5)
O4A Gd1 O5C 86.0(4)
O1B Gd1 O5C 123.3(5)
O2W Gd1 O5C 135.5(4)
O4B Gd1 O5C 63.2(5)
O1A Gd1 O5C 73.1(4)
O1C Gd1 O5C 125.3(5)
O5A Gd1 O5C 81.2(4)
O5B Gd1 O5C 7.4(6)
O4C Gd1 O2A 72.3(4)
O4A Gd1 O2A 123.23(17)
O1B Gd1 O2A 109.7(4)
O2W Gd1 O2A 69.3(2)
O4B Gd1 O2A 79.2(4)
O1A Gd1 O2A 63.26(17)
O1C Gd1 O2A 103.1(4)
O5A Gd1 O2A 145.82(19)
O5B Gd1 O2A 74.9(4)
O5C Gd1 O2A 67.6(4)
O4C Gd1 O2B 122.0(5)
O4A Gd1 O2B 70.9(3)
O1B Gd1 O2B 62.5(5)
O2W Gd1 O2B 73.1(4)
O4B Gd1 O2B 118.8(5)
O1A Gd1 O2B 110.4(3)
O1C Gd1 O2B 65.1(5)
O5A Gd1 O2B 70.9(4)
O5B Gd1 O2B 142.1(5)
O5C Gd1 O2B 149.2(5)
O2A Gd1 O2B 142.4(4)
Gd1 O2W H2WA 112(5)
Gd1 O2W H2WB 135(6)
H2WA O2W H2WB 108(3)
O4A Cu1A O1A 79.0(2)
O4A Cu1A N1A 158.9(3)
O1A Cu1A N1A 91.2(3)
O4A Cu1A N2A 97.2(3)
O1A Cu1A N2A 172.0(3)
N1A Cu1A N2A 90.1(3)
O4A Cu1A O1WA 100.5(2)
O1A Cu1A O1WA 90.4(2)
N1A Cu1A O1WA 98.2(3)
N2A Cu1A O1WA 97.3(3)
O4A Cu1A Gd1 39.06(16)
O1A Cu1A Gd1 41.25(15)
N1A Cu1A Gd1 132.1(2)
N2A Cu1A Gd1 136.02(19)
O1WA Cu1A Gd1 89.39(15)
Cu1A O1WA H1WB 94(6)
Cu1A O1WA H1WA 141(7)
H1WB O1WA H1WA 112(4)
C4A O1A Cu1A 118.4(5)
C4A O1A Gd1 123.4(5)
Cu1A O1A Gd1 106.9(2)
C3A O2A Gd1 118.4(5)
C1A O3A C5A 118.1(7)
C14A O4A Cu1A 120.8(4)
C14A O4A Gd1 120.7(4)
Cu1A O4A Gd1 110.7(2)
C13A O5A Gd1 117.8(4)
C11A O6A C10A 118.3(7)
C6A N1A C7A 113.0(7)
C6A N1A C15A 108.6(7)
C7A N1A C15A 109.3(7)
C6A N1A Cu1A 111.5(5)
C7A N1A Cu1A 104.7(5)
C15A N1A Cu1A 109.7(5)
C16A N2A C9A 109.3(7)
C16A N2A C8A 108.5(6)
C9A N2A C8A 112.0(7)
C16A N2A Cu1A 115.0(6)
C9A N2A Cu1A 110.2(4)
C8A N2A Cu1A 101.8(5)
C2A C1A O3A 123.6(10)
C2A C1A H1A 118.2
O3A C1A H1A 118.2
C1A C2A C3A 120.3(10)
C1A C2A H2A 119.8
C3A C2A H2A 119.8
O2A C3A C2A 125.1(9)
O2A C3A C4A 119.6(8)
C2A C3A C4A 115.4(8)
C5A C4A O1A 127.0(9)
C5A C4A C3A 120.0(8)
O1A C4A C3A 112.7(6)
C4A C5A O3A 122.2(8)
C4A C5A C6A 128.7(9)
O3A C5A C6A 108.9(7)
N1A C6A C5A 113.0(7)
N1A C6A H6A1 109.0
C5A C6A H6A1 109.0
N1A C6A H6A2 109.0
C5A C6A H6A2 109.0
H6A1 C6A H6A2 107.8
N1A C7A C8A 110.8(6)
N1A C7A H7A1 109.5
C8A C7A H7A1 109.5
N1A C7A H7A2 109.5
C8A C7A H7A2 109.5
H7A1 C7A H7A2 108.1
C7A C8A N2A 110.3(7)
C7A C8A H8A1 109.6
N2A C8A H8A1 109.6
C7A C8A H8A2 109.6
N2A C8A H8A2 109.6
H8A1 C8A H8A2 108.1
N2A C9A C10A 110.2(8)
N2A C9A H9A1 109.6
C10A C9A H9A1 109.6
N2A C9A H9A2 109.6
C10A C9A H9A2 109.6
H9A1 C9A H9A2 108.1
O6A C10A C14A 121.2(8)
O6A C10A C9A 115.9(7)
C14A C10A C9A 122.8(8)
O6A C11A C12A 123.6(8)
O6A C11A H11A 118.2
C12A C11A H11A 118.2
C11A C12A C13A 119.9(8)
C11A C12A H12A 120.1
C13A C12A H12A 120.1
O5A C13A C12A 125.9(7)
O5A C13A C14A 118.7(7)
C12A C13A C14A 115.5(7)
O4A C14A C10A 121.4(7)
O4A C14A C13A 117.1(7)
C10A C14A C13A 121.5(8)
N1A C15A H15A 109.5
N1A C15A H15B 109.5
H15A C15A H15B 109.5
N1A C15A H15C 109.5
H15A C15A H15C 109.5
H15B C15A H15C 109.5
N2A C16A H16A 109.5
N2A C16A H16B 109.5
H16A C16A H16B 109.5
N2A C16A H16C 109.5
H16A C16A H16C 109.5
H16B C16A H16C 109.5
O4B Cu1B O1B 79.6(6)
O4B Cu1B O1C 81.5(6)
O1B Cu1B O1C 9.8(7)
O4B Cu1B N1B 168.3(8)
O1B Cu1B N1B 95.2(8)
O1C Cu1B N1B 91.6(8)
O4B Cu1B O4C 9.8(7)
O1B Cu1B O4C 77.8(6)
O1C Cu1B O4C 78.1(6)
N1B Cu1B O4C 158.7(8)
O4B Cu1B N2B 96.3(6)
O1B Cu1B N2B 161.7(7)
O1C Cu1B N2B 152.4(7)
N1B Cu1B N2B 85.5(8)
O4C Cu1B N2B 95.0(6)
O4B Cu1B N2C 91.7(6)
O1B Cu1B N2C 169.8(6)
O1C Cu1B N2C 163.5(7)
N1B Cu1B N2C 92.4(8)
O4C Cu1B N2C 92.7(6)
N2B Cu1B N2C 13.4(6)
O4B Cu1B N1C 175.9(7)
O1B Cu1B N1C 96.3(7)
O1C Cu1B N1C 94.3(7)
N1B Cu1B N1C 10.0(9)
O4C Cu1B N1C 168.2(7)
N2B Cu1B N1C 87.5(7)
N2C Cu1B N1C 92.3(7)
O4B Cu1B O1WB 85.7(5)
O1B Cu1B O1WB 92.1(5)
O1C Cu1B O1WB 101.9(5)
N1B Cu1B O1WB 105.0(6)
O4C Cu1B O1WB 95.4(4)
N2B Cu1B O1WB 105.4(5)
N2C Cu1B O1WB 92.5(5)
N1C Cu1B O1WB 95.0(6)
O4B Cu1B Gd1 40.2(5)
O1B Cu1B Gd1 39.4(4)
O1C Cu1B Gd1 42.1(4)
N1B Cu1B Gd1 133.7(7)
O4C Cu1B Gd1 39.2(4)
N2B Cu1B Gd1 133.8(4)
N2C Cu1B Gd1 131.6(4)
N1C Cu1B Gd1 135.7(5)
O1WB Cu1B Gd1 88.72(15)
Cu1B O1WB H1WC 101(7)
Cu1B O1WB H1WD 130(8)
H1WC O1WB H1WD 108(3)
C4B O1B Cu1B 126.4(15)
C4B O1B Gd1 119.5(14)
Cu1B O1B Gd1 110.2(6)
C3B O2B Gd1 118.8(15)
C5B O3B C1B 119.4(13)
C14B O4B Cu1B 121.6(14)
C14B O4B Gd1 127.4(13)
Cu1B O4B Gd1 109.3(7)
C13B O5B Gd1 116.0(14)
C11B O6B C10B 120.5(15)
C6B N1B C7B 111.5(17)
C6B N1B C15B 110.5(17)
C7B N1B C15B 112.3(16)
C6B N1B Cu1B 112.8(13)
C7B N1B Cu1B 103.3(14)
C15B N1B Cu1B 106.3(13)
C8B N2B C16B 104.1(16)
C8B N2B C9B 121.3(16)
C16B N2B C9B 106.1(13)
C8B N2B Cu1B 106.9(13)
C16B N2B Cu1B 111.9(12)
C9B N2B Cu1B 106.6(10)
C2B C1B O3B 119(2)
C2B C1B H1B 120.6
O3B C1B H1B 120.6
C1B C2B C3B 127(3)
C1B C2B H2B 116.6
C3B C2B H2B 116.6
C4B C3B O2B 119(3)
C4B C3B C2B 111(3)
O2B C3B C2B 130(3)
C3B C4B C5B 124(3)
C3B C4B O1B 120(3)
C5B C4B O1B 114(2)
O3B C5B C4B 116.5(18)
O3B C5B C6B 112.2(13)
C4B C5B C6B 131.2(18)
N1B C6B C5B 114.6(14)
N1B C6B H6B1 108.6
C5B C6B H6B1 108.6
N1B C6B H6B2 108.6
C5B C6B H6B2 108.6
H6B1 C6B H6B2 107.6
C8B C7B N1B 116.9(17)
C8B C7B H7B1 108.1
N1B C7B H7B1 108.1
C8B C7B H7B2 108.1
N1B C7B H7B2 108.1
H7B1 C7B H7B2 107.3
C7B C8B N2B 115.7(19)
C7B C8B H8B1 108.4
N2B C8B H8B1 108.4
C7B C8B H8B2 108.4
N2B C8B H8B2 108.4
H8B1 C8B H8B2 107.4
C10B C9B N2B 116.5(13)
C10B C9B H9B1 108.2
N2B C9B H9B1 108.2
C10B C9B H9B2 108.2
N2B C9B H9B2 108.2
H9B1 C9B H9B2 107.3
O6B C10B C14B 120.8(15)
O6B C10B C9B 111.3(14)
C14B C10B C9B 127.9(16)
O6B C11B C12B 123.3(19)
O6B C11B H11B 118.3
C12B C11B H11B 118.3
C13B C12B C11B 115(2)
C13B C12B H12B 122.5
C11B C12B H12B 122.5
C12B C13B C14B 122(2)
C12B C13B O5B 119(2)
C14B C13B O5B 115(2)
O4B C14B C10B 126.5(18)
O4B C14B C13B 116(2)
C10B C14B C13B 117(2)
N1B C15B H15D 109.5
N1B C15B H15E 109.5
H15D C15B H15E 109.5
N1B C15B H15F 109.5
H15D C15B H15F 109.5
H15E C15B H15F 109.5
N2B C16B H16D 109.5
N2B C16B H16E 109.5
H16D C16B H16E 109.5
N2B C16B H16F 109.5
H16D C16B H16F 109.5
H16E C16B H16F 109.5
C6C N1C C15C 110.1(15)
C6C N1C C7C 107.7(15)
C15C N1C C7C 108.3(14)
C6C N1C Cu1B 111.9(13)
C15C N1C Cu1B 113.3(12)
C7C N1C Cu1B 105.2(12)
C9C N2C C8C 124.6(17)
C9C N2C C16C 102.0(17)
C8C N2C C16C 92.2(16)
C9C N2C Cu1B 117.5(13)
C8C N2C Cu1B 104.9(13)
C16C N2C Cu1B 112.5(13)
C4C O1C Cu1B 112.4(13)
C4C O1C Gd1 121.5(13)
Cu1B O1C Gd1 105.8(7)
C3C O2C Gd1 117(2)
C1C O3C C5C 119.3(15)
C14C O4C Cu1B 124.0(13)
C14C O4C Gd1 118.6(12)
Cu1B O4C Gd1 109.2(6)
C13C O5C Gd1 120.1(14)
C10C O6C C11C 117.7(17)
O3C C1C C2C 125(2)
O3C C1C H1C 117.7
C2C C1C H1C 117.7
C3C C2C C1C 113(2)
C3C C2C H2C 123.7
C1C C2C H2C 123.7
O2C C3C C2C 125(3)
O2C C3C C4C 121(3)
C2C C3C C4C 114(2)
C5C C4C O1C 126(2)
C5C C4C C3C 118(2)
O1C C4C C3C 111(2)
C4C C5C O3C 127.4(17)
C4C C5C C6C 118.9(17)
O3C C5C C6C 113.6(13)
N1C C6C C5C 109.2(14)
N1C C6C H6C1 109.8
C5C C6C H6C1 109.8
N1C C6C H6C2 109.8
C5C C6C H6C2 109.8
H6C1 C6C H6C2 108.3
N1C C7C C8C 104.2(14)
N1C C7C H7C1 110.9
C8C C7C H7C1 110.9
N1C C7C H7C2 110.9
C8C C7C H7C2 110.9
H7C1 C7C H7C2 108.9
N2C C8C C7C 117.2(17)
N2C C8C H8C1 108.0
C7C C8C H8C1 108.0
N2C C8C H8C2 108.0
C7C C8C H8C2 108.0
H8C1 C8C H8C2 107.2
N2C C9C C10C 108.3(18)
N2C C9C H9C1 110.0
C10C C9C H9C1 110.0
N2C C9C H9C2 110.0
C10C C9C H9C2 110.0
H9C1 C9C H9C2 108.4
C14C C10C O6C 118.3(17)
C14C C10C C9C 127.8(19)
O6C C10C C9C 113.1(17)
C12C C11C O6C 125(2)
C12C C11C H11C 117.7
O6C C11C H11C 117.7
C11C C12C C13C 121(2)
C11C C12C H12C 119.5
C13C C12C H12C 119.5
O5C C13C C12C 127(2)
O5C C13C C14C 118(2)
C12C C13C C14C 111(2)
C10C C14C O4C 117.9(18)
C10C C14C C13C 126(2)
O4C C14C C13C 115.8(18)
N1C C15C H15G 109.5
N1C C15C H15H 109.5
H15G C15C H15H 109.5
N1C C15C H15I 109.5
H15G C15C H15I 109.5
H15H C15C H15I 109.5
N2C C16C H16G 109.5
N2C C16C H16H 109.5
H16G C16C H16H 109.5
N2C C16C H16I 109.5
H16G C16C H16I 109.5
H16H C16C H16I 109.5
O14 Cl1 O11 114.5(7)
O14 Cl1 O13 111.9(7)
O11 Cl1 O13 107.8(9)
O14 Cl1 O12 108.7(5)
O11 Cl1 O12 108.7(6)
O13 Cl1 O12 104.7(7)
O23 Cl2 O21 114.0(6)
O23 Cl2 O22 105.4(8)
O21 Cl2 O22 104.1(6)
O23 Cl2 O24 110.5(7)
O21 Cl2 O24 111.3(6)
O22 Cl2 O24 111.3(9)
O31 Cl3 O34 128.7(12)
O31 Cl3 O32 104.4(9)
O34 Cl3 O32 122.0(10)
O31 Cl3 O33A 100.5(11)
O34 Cl3 O33A 94.5(11)
O32 Cl3 O33A 97.2(9)
O31 Cl3 O33B 89.3(12)
O34 Cl3 O33B 78.8(12)
O32 Cl3 O33B 80.7(10)
O33A Cl3 O33B 170.2(13)
H3WA O3W H3WB 110(4)
H4WA O4W H4WB 111(4)
H5WA O5W H5WB 108(4)

loop_
_geom_bond_atom_site_label_1
_geom_bond_atom_site_label_2
_geom_bond_distance
Gd1 O4C 2.364(14)
Gd1 O4A 2.378(5)
Gd1 O1B 2.390(13)
Gd1 O2W 2.397(5)
Gd1 O4B 2.414(15)
Gd1 O1A 2.433(5)
Gd1 O1C 2.461(15)
Gd1 O5A 2.509(5)
Gd1 O5B 2.521(19)
Gd1 O5C 2.524(15)
Gd1 O2A 2.544(5)
Gd1 O2B 2.550(15)
O2W H2WA 0.82(2)
O2W H2WB 0.84(2)
Cu1A O4A 1.901(5)
Cu1A O1A 1.949(5)
Cu1A N1A 2.002(6)
Cu1A N2A 2.023(7)
Cu1A O1WA 2.319(6)
O1WA H1WB 0.81(2)
O1WA H1WA 0.82(2)
O1A C4A 1.326(9)
O2A C3A 1.258(9)
O3A C1A 1.362(12)
O3A C5A 1.372(11)
O4A C14A 1.348(9)
O5A C13A 1.276(9)
O6A C11A 1.333(11)
O6A C10A 1.341(10)
N1A C6A 1.458(11)
N1A C7A 1.485(11)
N1A C15A 1.493(10)
N2A C16A 1.481(10)
N2A C9A 1.490(11)
N2A C8A 1.517(10)
C1A C2A 1.310(13)
C1A H1A 0.9300
C2A C3A 1.409(12)
C2A H2A 0.9300
C3A C4A 1.474(12)
C4A C5A 1.305(10)
C5A C6A 1.525(12)
C6A H6A1 0.9700
C6A H6A2 0.9700
C7A C8A 1.490(13)
C7A H7A1 0.9700
C7A H7A2 0.9700
C8A H8A1 0.9700
C8A H8A2 0.9700
C9A C10A 1.528(12)
C9A H9A1 0.9700
C9A H9A2 0.9700
C10A C14A 1.360(11)
C11A C12A 1.361(12)
C11A H11A 0.9300
C12A C13A 1.390(11)
C12A H12A 0.9300
C13A C14A 1.412(11)
C15A H15A 0.9600
C15A H15B 0.9600
C15A H15C 0.9600
C16A H16A 0.9600
C16A H16B 0.9600
C16A H16C 0.9600
Cu1B O4B 1.901(14)
Cu1B O1B 1.901(14)
Cu1B O1C 1.949(16)
Cu1B N1B 1.96(2)
Cu1B O4C 1.959(14)
Cu1B N2B 2.004(16)
Cu1B N2C 2.037(17)
Cu1B N1C 2.049(18)
Cu1B O1WB 2.387(7)
O1WB H1WC 0.83(2)
O1WB H1WD 0.82(2)
O1B C4B 1.46(3)
O2B C3B 1.32(3)
O3B C5B 1.290(19)
O3B C1B 1.37(2)
O4B C14B 1.27(2)
O5B C13B 1.46(3)
O6B C11B 1.28(2)
O6B C10B 1.361(19)
N1B C6B 1.42(3)
N1B C7B 1.44(3)
N1B C15B 1.51(2)
N2B C8B 1.42(3)
N2B C16B 1.44(2)
N2B C9B 1.53(2)
C1B C2B 1.15(3)
C1B H1B 0.9300
C2B C3B 1.45(4)
C2B H2B 0.9300
C3B C4B 1.20(3)
C4B C5B 1.43(3)
C5B C6B 1.59(2)
C6B H6B1 0.9700
C6B H6B2 0.9700
C7B C8B 1.33(3)
C7B H7B1 0.9700
C7B H7B2 0.9700
C8B H8B1 0.9700
C8B H8B2 0.9700
C9B C10B 1.46(2)
C9B H9B1 0.9700
C9B H9B2 0.9700
C10B C14B 1.37(3)
C11B C12B 1.41(3)
C11B H11B 0.9300
C12B C13B 1.37(3)
C12B H12B 0.9300
C13B C14B 1.39(3)
C15B H15D 0.9600
C15B H15E 0.9600
C15B H15F 0.9600
C16B H16D 0.9600
C16B H16E 0.9600
C16B H16F 0.9600
N1C C6C 1.45(2)
N1C C15C 1.48(2)
N1C C7C 1.51(2)
N2C C9C 1.44(3)
N2C C8C 1.45(3)
N2C C16C 1.54(3)
O1C C4C 1.30(3)
O2C C3C 1.19(3)
O3C C1C 1.30(2)
O3C C5C 1.35(2)
O4C C14C 1.38(3)
O5C C13C 1.13(3)
O6C C10C 1.38(2)
O6C C11C 1.39(2)
C1C C2C 1.62(3)
C1C H1C 0.9300
C2C C3C 1.46(4)
C2C H2C 0.9300
C3C C4C 1.65(4)
C4C C5C 1.30(2)
C5C C6C 1.56(2)
C6C H6C1 0.9700
C6C H6C2 0.9700
C7C C8C 1.76(3)
C7C H7C1 0.9700
C7C H7C2 0.9700
C8C H8C1 0.9700
C8C H8C2 0.9700
C9C C10C 1.52(3)
C9C H9C1 0.9700
C9C H9C2 0.9700
C10C C14C 1.34(3)
C11C C12C 1.31(3)
C11C H11C 0.9300
C12C C13C 1.44(3)
C12C H12C 0.9300
C13C C14C 1.46(3)
C15C H15G 0.9600
C15C H15H 0.9600
C15C H15I 0.9600
C16C H16G 0.9600
C16C H16H 0.9600
C16C H16I 0.9600
Cl1 O14 1.356(7)
Cl1 O11 1.363(10)
Cl1 O13 1.386(11)
Cl1 O12 1.425(8)
Cl2 O23 1.341(9)
Cl2 O21 1.387(8)
Cl2 O22 1.392(11)
Cl2 O24 1.397(9)
Cl3 O31 1.276(17)
Cl3 O34 1.31(2)
Cl3 O32 1.421(11)
Cl3 O33A 1.473(19)
Cl3 O33B 1.64(3)
O3W H3WA 0.81(2)
O3W H3WB 0.82(2)
O4W H4WA 0.81(2)
O4W H4WB 0.82(2)
O5W H5WA 0.82(2)
O5W H5WB 0.83(2)
